data_7013904
loop_
_publ_author_name
'Bruce, Michael I.'
'Ellis, Benjamin G.'
'Gaudio, Maryka'
'Lapinte, Claude'
'Melino, Giovanni'
'Paul, Fr\'ed\'eric'
'Skelton, Brian W.'
'Smith, Mark E.'
'Toupet, Loic'
'White, Allan H.'

_publ_section_title
;
 Preparation, structures and some reactions of novel diynyl complexes
 of iron and ruthenium.
;
_journal_issue 10
_journal_name_full 'Dalton transactions (Cambridge, England : 2003)'
_journal_page_first 1601
_journal_page_last 1609
_journal_paper_doi 10.1039/b316297b
_journal_year 2004
_chemical_formula_sum 'C50 H56 Fe P2 Si'
_chemical_formula_weight 802.83
_chemical_name_systematic
;
?
;
_space_group_IT_number 2
_symmetry_cell_setting triclinic
_symmetry_space_group_name_Hall '-P 1'
_symmetry_space_group_name_H-M 'P -1'
_atom_sites_solution_hydrogens geom
_atom_sites_solution_primary direct
_atom_sites_solution_secondary difmap
_audit_creation_method SHELXL-97
_cell_angle_alpha 70.850(2)
_cell_angle_beta 76.356(2)
_cell_angle_gamma 78.567(2)
_cell_formula_units_Z 2
_cell_length_a 10.4576(6)
_cell_length_b 14.5424(6)
_cell_length_c 15.4074(6)
_cell_measurement_temperature 293(2)
_cell_volume 2132.29(17)
_computing_structure_refinement 'SHELXL-97 (Sheldrick, 1997)'
_computing_structure_solution 'SHELXS-97 (Sheldrick, 1990)'
_diffrn_ambient_temperature 293(2)
_diffrn_measured_fraction_theta_full 0.994
_diffrn_measured_fraction_theta_max 0.994
_diffrn_radiation_monochromator graphite
_diffrn_radiation_source 'fine-focus sealed tube'
_diffrn_radiation_type MoK\a
_diffrn_radiation_wavelength 0.71069
_diffrn_reflns_av_R_equivalents 0.0000
_diffrn_reflns_av_sigmaI/netI 0.0570
_diffrn_reflns_limit_h_max 13
_diffrn_reflns_limit_h_min 0
_diffrn_reflns_limit_k_max 18
_diffrn_reflns_limit_k_min -18
_diffrn_reflns_limit_l_max 20
_diffrn_reflns_limit_l_min -19
_diffrn_reflns_number 9770
_diffrn_reflns_theta_full 27.54
_diffrn_reflns_theta_max 27.54
_diffrn_reflns_theta_min 2.02
_exptl_absorpt_coefficient_mu 0.491
_exptl_crystal_colour red
_exptl_crystal_density_diffrn 1.250
_exptl_crystal_density_method 'not measured'
_exptl_crystal_description block
_exptl_crystal_F_000 852
_exptl_crystal_size_max 0.28
_exptl_crystal_size_mid 0.21
_exptl_crystal_size_min 0.14
_refine_diff_density_max 1.410
_refine_diff_density_min -0.674
_refine_diff_density_rms 0.087
_refine_ls_extinction_coef 0.0035(11)
_refine_ls_extinction_expression Fc^*^=kFc[1+0.001xFc^2^\l^3^/sin(2\q)]^-1/4^
_refine_ls_extinction_method SHELXL
_refine_ls_goodness_of_fit_ref 1.039
_refine_ls_hydrogen_treatment mixed
_refine_ls_matrix_type full
_refine_ls_number_parameters 548
_refine_ls_number_reflns 9770
_refine_ls_number_restraints 0
_refine_ls_restrained_S_all 1.039
_refine_ls_R_factor_all 0.0822
_refine_ls_R_factor_gt 0.0588
_refine_ls_shift/su_max 1.724
_refine_ls_shift/su_mean 0.006
_refine_ls_structure_factor_coef Fsqd
_refine_ls_weighting_details 'calc w=1/[\s^2^(Fo^2^)+(0.0731P)^2^+4.0889P] where P=(Fo^2^+2Fc^2^)/3'
_refine_ls_weighting_scheme calc
_refine_ls_wR_factor_gt 0.1491
_refine_ls_wR_factor_ref 0.1678
_reflns_number_gt 7484
_reflns_number_total 9770
_reflns_threshold_expression >2sigma(I)
_cod_data_source_file b316297b.txt
_cod_data_source_block ben5rev
_cod_depositor_comments
;
The following automatic conversions were performed:
'_symmetry_cell_setting' value 'Triclinic' changed to 'triclinic'
according to '/home/saulius/struct/CIF-dictionaries/cif_core.dic'
dictionary named 'cif_core.dic' version 2.4.1 from 2010-06-29.

Automatic conversion script
Id: cif_fix_enum 1527 2010-12-29 10:47:43Z saulius 
;
_cod_original_sg_symbol_H-M P-1
_cod_database_code 7013904

loop_
_symmetry_equiv_pos_as_xyz
'x, y, z'
'-x, -y, -z'

loop_
_atom_site_label
_atom_site_type_symbol
_atom_site_fract_x
_atom_site_fract_y
_atom_site_fract_z
_atom_site_U_iso_or_equiv
_atom_site_adp_type
_atom_site_occupancy
_atom_site_symmetry_multiplicity
_atom_site_calc_flag
_atom_site_refinement_flags
_atom_site_disorder_assembly
_atom_site_disorder_group
C44 C 0.5042(9) 0.2995(7) 0.1132(9) 0.078(3) Uani 0.70 1 d P A 1
C45 C 0.510(2) 0.3194(17) 0.0370(14) 0.151(9) Uani 0.70 1 d P A 1
H45 H 0.4543 0.3741 0.0090 0.181 Uiso 0.70 1 calc PR A 1
C47 C 0.6751(16) 0.1734(10) 0.0251(8) 0.066(3) Uani 0.70 1 d P A 1
H47 H 0.7350 0.1344 -0.0075 0.080 Uiso 0.70 1 calc PR A 1
C46 C 0.6014(14) 0.2634(10) -0.0232(9) 0.119(4) Uani 0.70 1 d P A 1
H46 H 0.6108 0.2848 -0.0880 0.143 Uiso 0.70 1 calc PR A 1
C48 C 0.6554(11) 0.1503(8) 0.1113(10) 0.091(3) Uani 0.70 1 d P A 1
H48 H 0.6978 0.0911 0.1444 0.109 Uiso 0.70 1 calc PR A 1
C49 C 0.5758(14) 0.2078(8) 0.1567(13) 0.103(6) Uani 0.70 1 d P A 1
H49 H 0.5652 0.1877 0.2216 0.123 Uiso 0.70 1 calc PR A 1
C50 C 0.4136(7) 0.3679(8) 0.1576(7) 0.070(2) Uani 0.70 1 d P A 1
H50A H 0.4100 0.3438 0.2240 0.106 Uiso 0.70 1 calc PR A 1
H50B H 0.3266 0.3740 0.1443 0.106 Uiso 0.70 1 calc PR A 1
H50C H 0.4446 0.4310 0.1338 0.106 Uiso 0.70 1 calc PR A 1
C51 C 0.5914(12) 0.2359(10) 0.0859(10) 0.032(2) Uani 0.30 1 d P B 2
C52 C 0.5665(18) 0.2458(12) 0.1686(9) 0.036(4) Uani 0.30 1 d P B 2
H52 H 0.6047 0.1976 0.2154 0.044 Uiso 0.30 1 calc PR B 2
C53 C 0.4774(18) 0.3329(12) 0.1918(9) 0.050(4) Uani 0.30 1 d P B 2
H53 H 0.4497 0.3378 0.2523 0.060 Uiso 0.30 1 calc PR B 2
C54 C 0.4397 0.4080 0.1104 0.32(4) Uani 0.30 1 d P B 2
H54 H 0.4111 0.4713 0.1148 0.389 Uiso 0.30 1 calc PR B 2
C55 C 0.4428(19) 0.3940(14) 0.0376(14) 0.074(6) Uani 0.30 1 d P B 2
H55 H 0.3879 0.4344 -0.0032 0.089 Uiso 0.30 1 calc PR B 2
C56 C 0.5292(15) 0.3168(8) 0.0151(8) 0.021(3) Uani 0.30 1 d P B 2
H56 H 0.5490 0.3156 -0.0466 0.025 Uiso 0.30 1 calc PR B 2
C57 C 0.683(3) 0.155(2) 0.0557(11) 0.042(5) Uani 0.30 1 d P B 2
H57A H 0.6712 0.1567 -0.0049 0.063 Uiso 0.30 1 calc PR B 2
H57B H 0.6632 0.0928 0.0999 0.063 Uiso 0.30 1 calc PR B 2
H57C H 0.7730 0.1625 0.0527 0.063 Uiso 0.30 1 calc PR B 2
Fe1 Fe 0.17332(4) 0.21871(3) 0.66553(3) 0.02037(13) Uani 1 1 d . . .
P1 P 0.32745(8) 0.16028(5) 0.56753(5) 0.02080(17) Uani 1 1 d . . .
P2 P 0.32691(8) 0.18165(5) 0.75083(5) 0.02193(18) Uani 1 1 d . . .
Si1 Si 0.01700(10) -0.30034(6) 0.85050(7) 0.0308(2) Uani 1 1 d . . .
C1 C -0.0325(3) 0.2605(2) 0.7051(2) 0.0271(6) Uani 1 1 d . . .
C2 C 0.0002(3) 0.2682(2) 0.6075(2) 0.0245(6) Uani 1 1 d . . .
C3 C 0.0903(3) 0.3401(2) 0.5639(2) 0.0258(6) Uani 1 1 d . . .
C4 C 0.1155(3) 0.3742(2) 0.6342(2) 0.0248(6) Uani 1 1 d . . .
C5 C 0.0388(3) 0.3245(2) 0.7220(2) 0.0257(6) Uani 1 1 d . . .
C6 C -0.1329(3) 0.2015(3) 0.7767(3) 0.0363(8) Uani 1 1 d . . .
H6A H -0.1674 0.1641 0.7486 0.044 Uiso 1 1 calc R . .
H6B H -0.2040 0.2449 0.8004 0.044 Uiso 1 1 calc R . .
H6C H -0.0914 0.1577 0.8272 0.044 Uiso 1 1 calc R . .
C7 C -0.0575(4) 0.2171(3) 0.5591(3) 0.0362(8) Uani 1 1 d . . .
H7A H -0.0193 0.2352 0.4938 0.043 Uiso 1 1 calc R . .
H7B H -0.1519 0.2358 0.5669 0.043 Uiso 1 1 calc R . .
H7C H -0.0384 0.1473 0.5856 0.043 Uiso 1 1 calc R . .
C8 C 0.1335(4) 0.3824(2) 0.4598(2) 0.0330(7) Uani 1 1 d . . .
H8A H 0.1036 0.3463 0.4279 0.040 Uiso 1 1 calc R . .
H8B H 0.2285 0.3777 0.4447 0.040 Uiso 1 1 calc R . .
H8C H 0.0957 0.4500 0.4405 0.040 Uiso 1 1 calc R . .
C9 C 0.1870(3) 0.4597(2) 0.6184(2) 0.0304(7) Uani 1 1 d . . .
H9A H 0.1906 0.4667 0.6775 0.037 Uiso 1 1 calc R . .
H9B H 0.1406 0.5185 0.5827 0.037 Uiso 1 1 calc R . .
H9C H 0.2756 0.4486 0.5847 0.037 Uiso 1 1 calc R . .
C10 C 0.0174(4) 0.3495(3) 0.8118(2) 0.0365(8) Uani 1 1 d . . .
H10A H 0.0775 0.3942 0.8058 0.044 Uiso 1 1 calc R . .
H10B H 0.0334 0.2907 0.8615 0.044 Uiso 1 1 calc R . .
H10C H -0.0724 0.3797 0.8254 0.044 Uiso 1 1 calc R . .
C11 C 0.4294(3) 0.0559(2) 0.6366(2) 0.0242(6) Uani 1 1 d . . .
H11A H 0.3835 -0.0017 0.6598 0.029 Uiso 1 1 calc R . .
H11B H 0.5131 0.0408 0.5974 0.029 Uiso 1 1 calc R . .
C12 C 0.4551(3) 0.0825(2) 0.7187(2) 0.0296(7) Uani 1 1 d . . .
H12A H 0.5420 0.1041 0.7023 0.035 Uiso 1 1 calc R . .
H12B H 0.4556 0.0244 0.7724 0.035 Uiso 1 1 calc R . .
C13 C 0.2789(3) 0.1093(2) 0.4873(2) 0.0246(6) Uani 1 1 d . . .
C14 C 0.2196(3) 0.0234(2) 0.5233(2) 0.0289(7) Uani 1 1 d . . .
H14 H 0.2095 -0.0094 0.5870 0.035 Uiso 1 1 calc R . .
C15 C 0.1753(4) -0.0138(3) 0.4643(3) 0.0349(8) Uani 1 1 d . . .
H15 H 0.1360 -0.0712 0.4889 0.042 Uiso 1 1 calc R . .
C16 C 0.1897(4) 0.0345(3) 0.3696(3) 0.0388(8) Uani 1 1 d . . .
H16 H 0.1589 0.0101 0.3306 0.047 Uiso 1 1 calc R . .
C17 C 0.2497(4) 0.1189(3) 0.3331(3) 0.0383(8) Uani 1 1 d . . .
H17 H 0.2611 0.1507 0.2692 0.046 Uiso 1 1 calc R . .
C18 C 0.2933(4) 0.1568(2) 0.3915(2) 0.0323(7) Uani 1 1 d . . .
H18 H 0.3325 0.2142 0.3664 0.039 Uiso 1 1 calc R . .
C19 C 0.4563(3) 0.2334(2) 0.4898(2) 0.0229(6) Uani 1 1 d . . .
C20 C 0.4559(3) 0.3289(2) 0.4908(2) 0.0252(6) Uani 1 1 d . . .
H20 H 0.3875 0.3562 0.5294 0.030 Uiso 1 1 calc R . .
C21 C 0.5555(3) 0.3839(2) 0.4352(2) 0.0318(7) Uani 1 1 d . . .
H21 H 0.5534 0.4476 0.4365 0.038 Uiso 1 1 calc R . .
C22 C 0.6576(4) 0.3442(3) 0.3780(3) 0.0374(8) Uani 1 1 d . . .
H22 H 0.7232 0.3818 0.3396 0.045 Uiso 1 1 calc R . .
C23 C 0.6629(4) 0.2480(3) 0.3774(3) 0.0396(8) Uani 1 1 d . . .
H23 H 0.7335 0.2203 0.3405 0.048 Uiso 1 1 calc R . .
C24 C 0.5622(3) 0.1940(2) 0.4322(2) 0.0316(7) Uani 1 1 d . . .
H24 H 0.5648 0.1302 0.4307 0.038 Uiso 1 1 calc R . .
C25 C 0.2843(3) 0.1304(2) 0.8789(2) 0.0268(6) Uani 1 1 d . . .
C26 C 0.3800(4) 0.1151(3) 0.9335(2) 0.0327(7) Uani 1 1 d . . .
H26 H 0.4649 0.1313 0.9054 0.039 Uiso 1 1 calc R . .
C27 C 0.3484(4) 0.0754(3) 1.0303(2) 0.0356(8) Uani 1 1 d . . .
H27 H 0.4121 0.0657 1.0667 0.043 Uiso 1 1 calc R . .
C28 C 0.2224(4) 0.0504(3) 1.0725(2) 0.0342(7) Uani 1 1 d . . .
H28 H 0.2017 0.0239 1.1371 0.041 Uiso 1 1 calc R . .
C29 C 0.1277(4) 0.0650(3) 1.0185(2) 0.0333(7) Uani 1 1 d . . .
H29 H 0.0430 0.0486 1.0467 0.040 Uiso 1 1 calc R . .
C30 C 0.1590(3) 0.1042(2) 0.9219(2) 0.0277(6) Uani 1 1 d . . .
H30 H 0.0953 0.1129 0.8857 0.033 Uiso 1 1 calc R . .
C31 C 0.4270(3) 0.2761(2) 0.7439(2) 0.0261(6) Uani 1 1 d . . .
C32 C 0.3802(4) 0.3379(2) 0.8007(3) 0.0340(7) Uani 1 1 d . . .
H32 H 0.3020 0.3284 0.8444 0.041 Uiso 1 1 calc R . .
C33 C 0.4492(4) 0.4135(3) 0.7925(3) 0.0459(10) Uani 1 1 d . . .
H33 H 0.4158 0.4547 0.8301 0.055 Uiso 1 1 calc R . .
C34 C 0.5662(4) 0.4282(3) 0.7298(3) 0.0463(10) Uani 1 1 d . . .
H34 H 0.6125 0.4784 0.7255 0.056 Uiso 1 1 calc R . .
C35 C 0.6143(4) 0.3679(3) 0.6731(3) 0.0421(9) Uani 1 1 d . . .
H35 H 0.6933 0.3775 0.6303 0.051 Uiso 1 1 calc R . .
C36 C 0.5451(3) 0.2927(3) 0.6800(2) 0.0322(7) Uani 1 1 d . . .
H36 H 0.5781 0.2528 0.6412 0.039 Uiso 1 1 calc R . .
C37 C 0.1374(3) 0.0886(2) 0.7187(2) 0.0227(6) Uani 1 1 d . . .
C38 C 0.1081(3) 0.0048(2) 0.7501(2) 0.0252(6) Uani 1 1 d . . .
C39 C 0.0798(3) -0.0901(2) 0.7786(2) 0.0265(6) Uani 1 1 d . . .
C40 C 0.0546(3) -0.1743(2) 0.8035(2) 0.0299(7) Uani 1 1 d . . .
C41 C -0.0193(4) -0.3404(3) 0.7566(3) 0.0422(9) Uani 1 1 d . . .
H41A H -0.0390 -0.4068 0.7818 0.051 Uiso 1 1 calc R . .
H41B H 0.0567 -0.3367 0.7070 0.051 Uiso 1 1 calc R . .
H41C H -0.0941 -0.2982 0.7327 0.051 Uiso 1 1 calc R . .
C42 C -0.1306(5) -0.3079(3) 0.9463(3) 0.0467(10) Uani 1 1 d . . .
H42A H -0.1503 -0.3744 0.9710 0.056 Uiso 1 1 calc R . .
H42B H -0.2053 -0.2657 0.9223 0.056 Uiso 1 1 calc R . .
H42C H -0.1124 -0.2876 0.9950 0.056 Uiso 1 1 calc R . .
C43 C 0.1625(5) -0.3816(3) 0.8958(4) 0.0591(12) Uani 1 1 d . . .
H43A H 0.1432 -0.4481 0.9207 0.071 Uiso 1 1 calc R . .
H43B H 0.1815 -0.3612 0.9442 0.071 Uiso 1 1 calc R . .
H43C H 0.2381 -0.3774 0.8458 0.071 Uiso 1 1 calc R . .

loop_
_atom_site_aniso_label
_atom_site_aniso_U_11
_atom_site_aniso_U_22
_atom_site_aniso_U_33
_atom_site_aniso_U_23
_atom_site_aniso_U_13
_atom_site_aniso_U_12
C44 0.056(5) 0.065(5) 0.126(8) -0.034(6) -0.021(6) -0.022(4)
C45 0.142(15) 0.182(19) 0.139(16) -0.097(14) 0.024(12) -0.019(13)
C47 0.081(6) 0.057(7) 0.049(8) -0.012(6) 0.003(7) -0.004(5)
C46 0.127(10) 0.118(10) 0.102(8) -0.015(8) -0.028(8) -0.013(8)
C48 0.074(7) 0.068(6) 0.133(10) -0.004(7) -0.040(7) -0.034(5)
C49 0.076(7) 0.044(6) 0.165(15) -0.002(8) -0.033(8) 0.007(6)
C50 0.036(4) 0.104(7) 0.087(6) -0.049(6) -0.007(4) -0.015(4)
C51 0.034(6) 0.028(6) 0.041(7) -0.014(5) -0.020(6) 0.001(5)
C52 0.042(8) 0.041(9) 0.009(5) 0.005(5) 0.001(4) 0.009(7)
C53 0.068(11) 0.065(10) 0.025(6) -0.018(6) 0.019(7) -0.056(9)
C54 0.75(11) 0.29(4) 0.026(9) 0.029(16) -0.04(2) -0.47(7)
C55 0.075(12) 0.078(12) 0.083(12) -0.056(11) -0.041(10) 0.048(10)
C56 0.039(7) 0.014(5) 0.007(4) -0.002(4) -0.018(5) 0.016(4)
C57 0.065(12) 0.048(12) 0.000(7) 0.008(8) 0.012(8) -0.025(9)
Fe1 0.0218(2) 0.0164(2) 0.0243(2) -0.00856(16) -0.00319(16) -0.00285(15)
P1 0.0242(4) 0.0163(3) 0.0233(4) -0.0081(3) -0.0026(3) -0.0041(3)
P2 0.0232(4) 0.0194(4) 0.0242(4) -0.0083(3) -0.0039(3) -0.0024(3)
Si1 0.0371(5) 0.0185(4) 0.0353(5) -0.0065(3) -0.0039(4) -0.0066(3)
C1 0.0223(15) 0.0258(15) 0.0327(16) -0.0106(12) -0.0055(12) 0.0019(12)
C2 0.0216(14) 0.0204(14) 0.0340(16) -0.0108(12) -0.0074(12) -0.0007(11)
C3 0.0263(15) 0.0195(14) 0.0329(16) -0.0097(12) -0.0092(13) 0.0014(11)
C4 0.0253(15) 0.0174(13) 0.0336(16) -0.0101(12) -0.0077(12) 0.0004(11)
C5 0.0248(15) 0.0221(14) 0.0305(16) -0.0115(12) -0.0060(12) 0.0042(11)
C6 0.0263(17) 0.0352(18) 0.044(2) -0.0090(15) -0.0024(14) -0.0046(14)
C7 0.0341(19) 0.0366(18) 0.046(2) -0.0182(16) -0.0121(15) -0.0068(15)
C8 0.0359(18) 0.0295(17) 0.0317(17) -0.0066(13) -0.0109(14) 0.0012(14)
C9 0.0322(17) 0.0188(14) 0.0444(19) -0.0145(13) -0.0105(14) 0.0001(12)
C10 0.0386(19) 0.0347(18) 0.0370(18) -0.0205(15) -0.0030(15) 0.0050(15)
C11 0.0248(15) 0.0189(13) 0.0282(15) -0.0090(11) -0.0026(12) -0.0006(11)
C12 0.0322(17) 0.0245(15) 0.0336(17) -0.0137(13) -0.0089(13) 0.0045(12)
C13 0.0267(15) 0.0211(14) 0.0294(15) -0.0136(12) -0.0043(12) -0.0013(11)
C14 0.0332(17) 0.0280(16) 0.0300(16) -0.0149(13) 0.0000(13) -0.0101(13)
C15 0.0385(19) 0.0333(17) 0.0424(19) -0.0225(15) -0.0039(15) -0.0112(14)
C16 0.044(2) 0.041(2) 0.045(2) -0.0251(17) -0.0187(17) -0.0036(16)
C17 0.055(2) 0.0340(18) 0.0306(17) -0.0126(14) -0.0158(16) -0.0017(16)
C18 0.044(2) 0.0246(15) 0.0302(17) -0.0091(13) -0.0091(14) -0.0046(14)
C19 0.0244(15) 0.0190(13) 0.0252(14) -0.0082(11) -0.0032(11) -0.0018(11)
C20 0.0271(16) 0.0222(14) 0.0276(15) -0.0100(12) -0.0038(12) -0.0030(12)
C21 0.0367(18) 0.0225(15) 0.0371(18) -0.0102(13) -0.0018(14) -0.0091(13)
C22 0.0376(19) 0.0317(18) 0.0414(19) -0.0113(15) 0.0052(15) -0.0149(15)
C23 0.038(2) 0.0335(18) 0.045(2) -0.0189(16) 0.0102(16) -0.0091(15)
C24 0.0355(18) 0.0256(15) 0.0342(17) -0.0140(13) 0.0039(14) -0.0084(13)
C25 0.0300(16) 0.0225(14) 0.0282(15) -0.0097(12) -0.0046(12) -0.0012(12)
C26 0.0310(17) 0.0348(17) 0.0317(17) -0.0097(14) -0.0070(14) -0.0017(14)
C27 0.041(2) 0.0344(18) 0.0312(17) -0.0083(14) -0.0129(15) 0.0013(15)
C28 0.046(2) 0.0314(17) 0.0231(15) -0.0091(13) -0.0028(14) -0.0029(15)
C29 0.0370(19) 0.0346(17) 0.0300(17) -0.0143(14) 0.0000(14) -0.0078(14)
C30 0.0318(17) 0.0269(15) 0.0271(15) -0.0121(12) -0.0039(13) -0.0046(13)
C31 0.0250(15) 0.0236(14) 0.0323(16) -0.0086(12) -0.0104(12) -0.0021(12)
C32 0.0331(18) 0.0313(17) 0.0433(19) -0.0186(15) -0.0091(15) -0.0020(14)
C33 0.055(2) 0.0321(19) 0.064(3) -0.0250(18) -0.022(2) -0.0032(17)
C34 0.050(2) 0.0318(19) 0.065(3) -0.0094(18) -0.025(2) -0.0137(17)
C35 0.038(2) 0.040(2) 0.047(2) -0.0018(16) -0.0139(17) -0.0140(16)
C36 0.0313(17) 0.0333(17) 0.0340(17) -0.0090(14) -0.0101(14) -0.0056(13)
C37 0.0233(15) 0.0236(14) 0.0219(14) -0.0098(11) -0.0009(11) -0.0035(11)
C38 0.0285(16) 0.0237(15) 0.0232(14) -0.0092(12) -0.0003(12) -0.0048(12)
C39 0.0304(16) 0.0257(15) 0.0242(15) -0.0110(12) -0.0012(12) -0.0040(12)
C40 0.0371(18) 0.0235(15) 0.0295(16) -0.0098(12) -0.0019(13) -0.0067(13)
C41 0.046(2) 0.0349(19) 0.054(2) -0.0261(17) -0.0057(18) -0.0065(16)
C42 0.062(3) 0.0329(19) 0.041(2) -0.0111(16) 0.0085(18) -0.0188(18)
C43 0.062(3) 0.038(2) 0.071(3) 0.000(2) -0.027(2) -0.003(2)

loop_
_atom_type_symbol
_atom_type_description
_atom_type_scat_dispersion_real
_atom_type_scat_dispersion_imag
_atom_type_scat_source
C C 0.0033 0.0016 'International Tables Vol C Tables 4.2.6.8 and 6.1.1.4'
H H 0.0000 0.0000 'International Tables Vol C Tables 4.2.6.8 and 6.1.1.4'
Si Si 0.0817 0.0704 'International Tables Vol C Tables 4.2.6.8 and 6.1.1.4'
P P 0.1023 0.0942 'International Tables Vol C Tables 4.2.6.8 and 6.1.1.4'
Fe Fe 0.3463 0.8444 'International Tables Vol C Tables 4.2.6.8 and 6.1.1.4'

loop_
_geom_angle_atom_site_label_1
_geom_angle_atom_site_label_2
_geom_angle_atom_site_label_3
_geom_angle
_geom_angle_site_symmetry_1
_geom_angle_site_symmetry_3
_geom_angle_publ_flag
C45 C44 C49 117.3(17) . . ?
C45 C44 C50 114.2(15) . . ?
C49 C44 C50 128.2(13) . . ?
C44 C45 C46 123(2) . . ?
C44 C45 H45 118.3 . . ?
C46 C45 H45 118.3 . . ?
C48 C47 C46 117.5(14) . . ?
C48 C47 H47 121.2 . . ?
C46 C47 H47 121.2 . . ?
C47 C46 C45 115.9(14) . . ?
C47 C46 H46 122.0 . . ?
C45 C46 H46 122.1 . . ?
C47 C48 C49 121.0(14) . . ?
C47 C48 H48 119.5 . . ?
C49 C48 H48 119.5 . . ?
C48 C49 C44 124.3(16) . . ?
C48 C49 H49 117.9 . . ?
C44 C49 H49 117.9 . . ?
C44 C50 H50A 109.5 . . ?
C44 C50 H50B 109.5 . . ?
H50A C50 H50B 109.5 . . ?
C44 C50 H50C 109.5 . . ?
H50A C50 H50C 109.5 . . ?
H50B C50 H50C 109.5 . . ?
C52 C51 C56 115.4(12) . . ?
C52 C51 C57 125.7(14) . . ?
C56 C51 C57 118.7(13) . . ?
C51 C52 C53 122.1(13) . . ?
C51 C52 H52 118.9 . . ?
C53 C52 H52 118.9 . . ?
C54 C53 C52 113.0(10) . . ?
C54 C53 H53 123.5 . . ?
C52 C53 H53 123.5 . . ?
C55 C54 C53 124.2(10) . . ?
C55 C54 H54 117.9 . . ?
C53 C54 H54 117.9 . . ?
C54 C55 C56 118.9(13) . . ?
C54 C55 H55 120.6 . . ?
C56 C55 H55 120.6 . . ?
C55 C56 C51 122.2(13) . . ?
C55 C56 H56 118.9 . . ?
C51 C56 H56 118.9 . . ?
C51 C57 H57A 109.5 . . ?
C51 C57 H57B 109.5 . . ?
H57A C57 H57B 109.5 . . ?
C51 C57 H57C 109.5 . . ?
H57A C57 H57C 109.5 . . ?
H57B C57 H57C 109.5 . . ?
C37 Fe1 C2 94.53(12) . . ?
C37 Fe1 C1 86.58(13) . . ?
C2 Fe1 C1 39.68(12) . . ?
C37 Fe1 C3 132.26(12) . . ?
C2 Fe1 C3 39.66(12) . . ?
C1 Fe1 C3 65.92(12) . . ?
C37 Fe1 C5 115.70(13) . . ?
C2 Fe1 C5 66.27(12) . . ?
C1 Fe1 C5 39.07(12) . . ?
C3 Fe1 C5 65.63(12) . . ?
C37 Fe1 C4 152.28(13) . . ?
C2 Fe1 C4 66.25(11) . . ?
C1 Fe1 C4 65.83(12) . . ?
C3 Fe1 C4 38.89(11) . . ?
C5 Fe1 C4 39.35(12) . . ?
C37 Fe1 P1 84.69(9) . . ?
C2 Fe1 P1 108.42(9) . . ?
C1 Fe1 P1 145.93(9) . . ?
C3 Fe1 P1 96.80(9) . . ?
C5 Fe1 P1 158.80(9) . . ?
C4 Fe1 P1 119.45(9) . . ?
C37 Fe1 P2 87.71(9) . . ?
C2 Fe1 P2 166.92(9) . . ?
C1 Fe1 P2 127.89(9) . . ?
C3 Fe1 P2 140.03(9) . . ?
C5 Fe1 P2 101.16(9) . . ?
C4 Fe1 P2 106.75(8) . . ?
P1 Fe1 P2 84.61(3) . . ?
C19 P1 C13 101.79(14) . . ?
C19 P1 C11 100.70(14) . . ?
C13 P1 C11 103.93(13) . . ?
C19 P1 Fe1 121.08(10) . . ?
C13 P1 Fe1 119.09(10) . . ?
C11 P1 Fe1 107.62(10) . . ?
C25 P2 C31 99.52(14) . . ?
C25 P2 C12 101.81(14) . . ?
C31 P2 C12 103.16(15) . . ?
C25 P2 Fe1 120.20(11) . . ?
C31 P2 Fe1 120.00(10) . . ?
C12 P2 Fe1 109.52(11) . . ?
C40 Si1 C43 109.11(19) . . ?
C40 Si1 C42 109.55(16) . . ?
C43 Si1 C42 110.0(2) . . ?
C40 Si1 C41 109.81(17) . . ?
C43 Si1 C41 109.2(2) . . ?
C42 Si1 C41 109.08(19) . . ?
C5 C1 C2 108.4(3) . . ?
C5 C1 C6 125.0(3) . . ?
C2 C1 C6 126.4(3) . . ?
C5 C1 Fe1 71.06(17) . . ?
C2 C1 Fe1 69.60(17) . . ?
C6 C1 Fe1 128.8(2) . . ?
C1 C2 C3 107.4(3) . . ?
C1 C2 C7 126.1(3) . . ?
C3 C2 C7 126.4(3) . . ?
C1 C2 Fe1 70.71(17) . . ?
C3 C2 Fe1 71.27(17) . . ?
C7 C2 Fe1 127.1(2) . . ?
C4 C3 C2 108.5(3) . . ?
C4 C3 C8 126.1(3) . . ?
C2 C3 C8 124.9(3) . . ?
C4 C3 Fe1 70.97(17) . . ?
C2 C3 Fe1 69.07(17) . . ?
C8 C3 Fe1 132.5(2) . . ?
C3 C4 C5 107.7(3) . . ?
C3 C4 C9 126.4(3) . . ?
C5 C4 C9 125.0(3) . . ?
C3 C4 Fe1 70.14(16) . . ?
C5 C4 Fe1 69.96(16) . . ?
C9 C4 Fe1 134.1(2) . . ?
C1 C5 C4 108.0(3) . . ?
C1 C5 C10 125.2(3) . . ?
C4 C5 C10 125.8(3) . . ?
C1 C5 Fe1 69.87(17) . . ?
C4 C5 Fe1 70.69(17) . . ?
C10 C5 Fe1 133.6(2) . . ?
C1 C6 H6A 109.5 . . ?
C1 C6 H6B 109.5 . . ?
H6A C6 H6B 109.5 . . ?
C1 C6 H6C 109.5 . . ?
H6A C6 H6C 109.5 . . ?
H6B C6 H6C 109.5 . . ?
C2 C7 H7A 109.5 . . ?
C2 C7 H7B 109.5 . . ?
H7A C7 H7B 109.5 . . ?
C2 C7 H7C 109.5 . . ?
H7A C7 H7C 109.5 . . ?
H7B C7 H7C 109.5 . . ?
C3 C8 H8A 109.5 . . ?
C3 C8 H8B 109.5 . . ?
H8A C8 H8B 109.5 . . ?
C3 C8 H8C 109.5 . . ?
H8A C8 H8C 109.5 . . ?
H8B C8 H8C 109.5 . . ?
C4 C9 H9A 109.5 . . ?
C4 C9 H9B 109.5 . . ?
H9A C9 H9B 109.5 . . ?
C4 C9 H9C 109.5 . . ?
H9A C9 H9C 109.5 . . ?
H9B C9 H9C 109.5 . . ?
C5 C10 H10A 109.5 . . ?
C5 C10 H10B 109.5 . . ?
H10A C10 H10B 109.5 . . ?
C5 C10 H10C 109.5 . . ?
H10A C10 H10C 109.5 . . ?
H10B C10 H10C 109.5 . . ?
C12 C11 P1 109.4(2) . . ?
C12 C11 H11A 109.8 . . ?
P1 C11 H11A 109.8 . . ?
C12 C11 H11B 109.8 . . ?
P1 C11 H11B 109.8 . . ?
H11A C11 H11B 108.3 . . ?
C11 C12 P2 112.4(2) . . ?
C11 C12 H12A 109.1 . . ?
P2 C12 H12A 109.1 . . ?
C11 C12 H12B 109.1 . . ?
P2 C12 H12B 109.1 . . ?
H12A C12 H12B 107.9 . . ?
C18 C13 C14 118.6(3) . . ?
C18 C13 P1 121.9(2) . . ?
C14 C13 P1 119.3(2) . . ?
C13 C14 C15 120.3(3) . . ?
C13 C14 H14 119.8 . . ?
C15 C14 H14 119.8 . . ?
C16 C15 C14 120.3(3) . . ?
C16 C15 H15 119.9 . . ?
C14 C15 H15 119.9 . . ?
C17 C16 C15 119.8(3) . . ?
C17 C16 H16 120.1 . . ?
C15 C16 H16 120.1 . . ?
C16 C17 C18 120.3(3) . . ?
C16 C17 H17 119.8 . . ?
C18 C17 H17 119.8 . . ?
C17 C18 C13 120.6(3) . . ?
C17 C18 H18 119.7 . . ?
C13 C18 H18 119.7 . . ?
C20 C19 C24 117.9(3) . . ?
C20 C19 P1 120.4(2) . . ?
C24 C19 P1 121.7(2) . . ?
C21 C20 C19 121.1(3) . . ?
C21 C20 H20 119.4 . . ?
C19 C20 H20 119.4 . . ?
C22 C21 C20 120.1(3) . . ?
C22 C21 H21 120.0 . . ?
C20 C21 H21 120.0 . . ?
C21 C22 C23 120.2(3) . . ?
C21 C22 H22 119.9 . . ?
C23 C22 H22 119.9 . . ?
C24 C23 C22 119.4(3) . . ?
C24 C23 H23 120.3 . . ?
C22 C23 H23 120.3 . . ?
C23 C24 C19 121.3(3) . . ?
C23 C24 H24 119.3 . . ?
C19 C24 H24 119.3 . . ?
C30 C25 C26 119.3(3) . . ?
C30 C25 P2 120.9(2) . . ?
C26 C25 P2 119.8(3) . . ?
C27 C26 C25 119.9(3) . . ?
C27 C26 H26 120.1 . . ?
C25 C26 H26 120.1 . . ?
C28 C27 C26 120.3(3) . . ?
C28 C27 H27 119.8 . . ?
C26 C27 H27 119.8 . . ?
C29 C28 C27 119.9(3) . . ?
C29 C28 H28 120.1 . . ?
C27 C28 H28 120.1 . . ?
C28 C29 C30 120.1(3) . . ?
C28 C29 H29 120.0 . . ?
C30 C29 H29 120.0 . . ?
C25 C30 C29 120.6(3) . . ?
C25 C30 H30 119.7 . . ?
C29 C30 H30 119.7 . . ?
C36 C31 C32 117.7(3) . . ?
C36 C31 P2 122.7(2) . . ?
C32 C31 P2 119.5(3) . . ?
C33 C32 C31 120.6(4) . . ?
C33 C32 H32 119.7 . . ?
C31 C32 H32 119.7 . . ?
C34 C33 C32 120.9(4) . . ?
C34 C33 H33 119.5 . . ?
C32 C33 H33 119.5 . . ?
C35 C34 C33 119.4(3) . . ?
C35 C34 H34 120.3 . . ?
C33 C34 H34 120.3 . . ?
C34 C35 C36 120.1(4) . . ?
C34 C35 H35 119.9 . . ?
C36 C35 H35 119.9 . . ?
C35 C36 C31 121.2(3) . . ?
C35 C36 H36 119.4 . . ?
C31 C36 H36 119.4 . . ?
C38 C37 Fe1 176.0(3) . . ?
C37 C38 C39 175.6(3) . . ?
C40 C39 C38 179.7(4) . . ?
C39 C40 Si1 175.2(3) . . ?
Si1 C41 H41A 109.5 . . ?
Si1 C41 H41B 109.5 . . ?
H41A C41 H41B 109.5 . . ?
Si1 C41 H41C 109.5 . . ?
H41A C41 H41C 109.5 . . ?
H41B C41 H41C 109.5 . . ?
Si1 C42 H42A 109.5 . . ?
Si1 C42 H42B 109.5 . . ?
H42A C42 H42B 109.5 . . ?
Si1 C42 H42C 109.5 . . ?
H42A C42 H42C 109.5 . . ?
H42B C42 H42C 109.5 . . ?
Si1 C43 H43A 109.5 . . ?
Si1 C43 H43B 109.5 . . ?
H43A C43 H43B 109.5 . . ?
Si1 C43 H43C 109.5 . . ?
H43A C43 H43C 109.5 . . ?
H43B C43 H43C 109.5 . . ?

loop_
_geom_bond_atom_site_label_1
_geom_bond_atom_site_label_2
_geom_bond_distance
_geom_bond_site_symmetry_2
_geom_bond_publ_flag
C44 C45 1.103(19) . ?
C44 C49 1.429(15) . ?
C44 C50 1.457(13) . ?
C45 C46 1.49(2) . ?
C45 H45 0.9300 . ?
C47 C48 1.234(14) . ?
C47 C46 1.446(18) . ?
C47 H47 0.9300 . ?
C46 H46 0.9300 . ?
C48 C49 1.311(18) . ?
C48 H48 0.9300 . ?
C49 H49 0.9300 . ?
C50 H50A 0.9600 . ?
C50 H50B 0.9600 . ?
C50 H50C 0.9600 . ?
C51 C52 1.29(2) . ?
C51 C56 1.479(16) . ?
C51 C57 1.49(3) . ?
C52 C53 1.51(2) . ?
C52 H52 0.9300 . ?
C53 C54 1.444(18) . ?
C53 H53 0.9300 . ?
C54 C55 1.197(17) . ?
C54 H54 0.9300 . ?
C55 C56 1.378(19) . ?
C55 H55 0.9300 . ?
C56 H56 0.9300 . ?
C57 H57A 0.9600 . ?
C57 H57B 0.9600 . ?
C57 H57C 0.9600 . ?
Fe1 C37 1.875(3) . ?
Fe1 C2 2.102(3) . ?
Fe1 C1 2.117(3) . ?
Fe1 C3 2.131(3) . ?
Fe1 C5 2.132(3) . ?
Fe1 C4 2.142(3) . ?
Fe1 P1 2.1795(9) . ?
Fe1 P2 2.1876(9) . ?
P1 C19 1.831(3) . ?
P1 C13 1.840(3) . ?
P1 C11 1.845(3) . ?
P2 C25 1.844(3) . ?
P2 C31 1.848(3) . ?
P2 C12 1.874(3) . ?
Si1 C40 1.821(3) . ?
Si1 C43 1.856(4) . ?
Si1 C42 1.860(4) . ?
Si1 C41 1.863(4) . ?
C1 C5 1.421(4) . ?
C1 C2 1.432(4) . ?
C1 C6 1.498(5) . ?
C2 C3 1.436(4) . ?
C2 C7 1.492(4) . ?
C3 C4 1.423(4) . ?
C3 C8 1.509(5) . ?
C4 C5 1.439(4) . ?
C4 C9 1.500(4) . ?
C5 C10 1.499(4) . ?
C6 H6A 0.9600 . ?
C6 H6B 0.9600 . ?
C6 H6C 0.9600 . ?
C7 H7A 0.9600 . ?
C7 H7B 0.9600 . ?
C7 H7C 0.9600 . ?
C8 H8A 0.9600 . ?
C8 H8B 0.9600 . ?
C8 H8C 0.9600 . ?
C9 H9A 0.9600 . ?
C9 H9B 0.9600 . ?
C9 H9C 0.9600 . ?
C10 H10A 0.9600 . ?
C10 H10B 0.9600 . ?
C10 H10C 0.9600 . ?
C11 C12 1.531(4) . ?
C11 H11A 0.9700 . ?
C11 H11B 0.9700 . ?
C12 H12A 0.9700 . ?
C12 H12B 0.9700 . ?
C13 C18 1.394(4) . ?
C13 C14 1.395(4) . ?
C14 C15 1.397(4) . ?
C14 H14 0.9300 . ?
C15 C16 1.382(5) . ?
C15 H15 0.9300 . ?
C16 C17 1.380(5) . ?
C16 H16 0.9300 . ?
C17 C18 1.392(5) . ?
C17 H17 0.9300 . ?
C18 H18 0.9300 . ?
C19 C20 1.392(4) . ?
C19 C24 1.401(4) . ?
C20 C21 1.385(5) . ?
C20 H20 0.9300 . ?
C21 C22 1.376(5) . ?
C21 H21 0.9300 . ?
C22 C23 1.393(5) . ?
C22 H22 0.9300 . ?
C23 C24 1.382(5) . ?
C23 H23 0.9300 . ?
C24 H24 0.9300 . ?
C25 C30 1.387(5) . ?
C25 C26 1.395(5) . ?
C26 C27 1.394(5) . ?
C26 H26 0.9300 . ?
C27 C28 1.386(5) . ?
C27 H27 0.9300 . ?
C28 C29 1.381(5) . ?
C28 H28 0.9300 . ?
C29 C30 1.391(5) . ?
C29 H29 0.9300 . ?
C30 H30 0.9300 . ?
C31 C36 1.393(5) . ?
C31 C32 1.398(5) . ?
C32 C33 1.387(5) . ?
C32 H32 0.9300 . ?
C33 C34 1.374(6) . ?
C33 H33 0.9300 . ?
C34 C35 1.380(6) . ?
C34 H34 0.9300 . ?
C35 C36 1.390(5) . ?
C35 H35 0.9300 . ?
C36 H36 0.9300 . ?
C37 C38 1.226(4) . ?
C38 C39 1.375(4) . ?
C39 C40 1.220(4) . ?
C41 H41A 0.9600 . ?
C41 H41B 0.9600 . ?
C41 H41C 0.9600 . ?
C42 H42A 0.9600 . ?
C42 H42B 0.9600 . ?
C42 H42C 0.9600 . ?
C43 H43A 0.9600 . ?
C43 H43B 0.9600 . ?
C43 H43C 0.9600 . ?

loop_
_geom_torsion_atom_site_label_1
_geom_torsion_atom_site_label_2
_geom_torsion_atom_site_label_3
_geom_torsion_atom_site_label_4
_geom_torsion
_geom_torsion_site_symmetry_1
_geom_torsion_site_symmetry_2
_geom_torsion_site_symmetry_3
_geom_torsion_site_symmetry_4
_geom_torsion_publ_flag
C49 C44 C45 C46 -9(3) . . . . ?
C50 C44 C45 C46 176.4(14) . . . . ?
C48 C47 C46 C45 1(2) . . . . ?
C44 C45 C46 C47 6(3) . . . . ?
C46 C47 C48 C49 -3(2) . . . . ?
C47 C48 C49 C44 1(2) . . . . ?
C45 C44 C49 C48 6(2) . . . . ?
C50 C44 C49 C48 179.7(10) . . . . ?
C56 C51 C52 C53 1(2) . . . . ?
C57 C51 C52 C53 177.1(18) . . . . ?
C51 C52 C53 C54 -8(2) . . . . ?
C52 C53 C54 C55 21.1(19) . . . . ?
C53 C54 C55 C56 -25(3) . . . . ?
C54 C55 C56 C51 17(3) . . . . ?
C52 C51 C56 C55 -4(2) . . . . ?
C57 C51 C56 C55 179.4(19) . . . . ?
C37 Fe1 P1 C19 -167.16(15) . . . . ?
C2 Fe1 P1 C19 99.81(14) . . . . ?
C1 Fe1 P1 C19 116.98(19) . . . . ?
C3 Fe1 P1 C19 60.84(14) . . . . ?
C5 Fe1 P1 C19 28.1(3) . . . . ?
C4 Fe1 P1 C19 27.23(15) . . . . ?
P2 Fe1 P1 C19 -78.97(12) . . . . ?
C37 Fe1 P1 C13 65.37(15) . . . . ?
C2 Fe1 P1 C13 -27.65(15) . . . . ?
C1 Fe1 P1 C13 -10.5(2) . . . . ?
C3 Fe1 P1 C13 -66.63(14) . . . . ?
C5 Fe1 P1 C13 -99.3(3) . . . . ?
C4 Fe1 P1 C13 -100.23(15) . . . . ?
P2 Fe1 P1 C13 153.56(12) . . . . ?
C37 Fe1 P1 C11 -52.39(14) . . . . ?
C2 Fe1 P1 C11 -145.42(14) . . . . ?
C1 Fe1 P1 C11 -128.25(19) . . . . ?
C3 Fe1 P1 C11 175.61(13) . . . . ?
C5 Fe1 P1 C11 142.9(3) . . . . ?
C4 Fe1 P1 C11 142.00(14) . . . . ?
P2 Fe1 P1 C11 35.80(11) . . . . ?
C37 Fe1 P2 C25 -56.17(14) . . . . ?
C2 Fe1 P2 C25 44.1(4) . . . . ?
C1 Fe1 P2 C25 27.70(16) . . . . ?
C3 Fe1 P2 C25 124.79(18) . . . . ?
C5 Fe1 P2 C25 59.58(15) . . . . ?
C4 Fe1 P2 C25 99.78(15) . . . . ?
P1 Fe1 P2 C25 -141.05(12) . . . . ?
C37 Fe1 P2 C31 179.99(15) . . . . ?
C2 Fe1 P2 C31 -79.8(4) . . . . ?
C1 Fe1 P2 C31 -96.15(17) . . . . ?
C3 Fe1 P2 C31 0.95(19) . . . . ?
C5 Fe1 P2 C31 -64.27(15) . . . . ?
C4 Fe1 P2 C31 -24.06(16) . . . . ?
P1 Fe1 P2 C31 95.11(13) . . . . ?
C37 Fe1 P2 C12 61.07(15) . . . . ?
C2 Fe1 P2 C12 161.3(4) . . . . ?
C1 Fe1 P2 C12 144.94(16) . . . . ?
C3 Fe1 P2 C12 -117.97(18) . . . . ?
C5 Fe1 P2 C12 176.82(15) . . . . ?
C4 Fe1 P2 C12 -142.98(15) . . . . ?
P1 Fe1 P2 C12 -23.81(12) . . . . ?
C37 Fe1 C1 C5 139.71(19) . . . . ?
C2 Fe1 C1 C5 -119.0(3) . . . . ?
C3 Fe1 C1 C5 -80.42(19) . . . . ?
C4 Fe1 C1 C5 -37.63(18) . . . . ?
P1 Fe1 C1 C5 -144.99(16) . . . . ?
P2 Fe1 C1 C5 55.3(2) . . . . ?
C37 Fe1 C1 C2 -101.31(19) . . . . ?
C3 Fe1 C1 C2 38.56(17) . . . . ?
C5 Fe1 C1 C2 119.0(3) . . . . ?
C4 Fe1 C1 C2 81.35(19) . . . . ?
P1 Fe1 C1 C2 -26.0(3) . . . . ?
P2 Fe1 C1 C2 174.27(14) . . . . ?
C37 Fe1 C1 C6 19.6(3) . . . . ?
C2 Fe1 C1 C6 120.9(4) . . . . ?
C3 Fe1 C1 C6 159.5(3) . . . . ?
C5 Fe1 C1 C6 -120.1(4) . . . . ?
C4 Fe1 C1 C6 -157.8(3) . . . . ?
P1 Fe1 C1 C6 94.9(3) . . . . ?
P2 Fe1 C1 C6 -64.8(3) . . . . ?
C5 C1 C2 C3 -1.5(3) . . . . ?
C6 C1 C2 C3 173.9(3) . . . . ?
Fe1 C1 C2 C3 -62.2(2) . . . . ?
C5 C1 C2 C7 -176.9(3) . . . . ?
C6 C1 C2 C7 -1.5(5) . . . . ?
Fe1 C1 C2 C7 122.4(3) . . . . ?
C5 C1 C2 Fe1 60.7(2) . . . . ?
C6 C1 C2 Fe1 -123.8(3) . . . . ?
C37 Fe1 C2 C1 79.09(19) . . . . ?
C3 Fe1 C2 C1 -116.9(3) . . . . ?
C5 Fe1 C2 C1 -37.04(18) . . . . ?
C4 Fe1 C2 C1 -80.19(19) . . . . ?
P1 Fe1 C2 C1 164.99(16) . . . . ?
P2 Fe1 C2 C1 -20.4(5) . . . . ?
C37 Fe1 C2 C3 -164.01(18) . . . . ?
C1 Fe1 C2 C3 116.9(3) . . . . ?
C5 Fe1 C2 C3 79.87(19) . . . . ?
C4 Fe1 C2 C3 36.72(18) . . . . ?
P1 Fe1 C2 C3 -78.10(17) . . . . ?
P2 Fe1 C2 C3 96.5(4) . . . . ?
C37 Fe1 C2 C7 -42.1(3) . . . . ?
C1 Fe1 C2 C7 -121.2(4) . . . . ?
C3 Fe1 C2 C7 121.9(4) . . . . ?
C5 Fe1 C2 C7 -158.2(3) . . . . ?
C4 Fe1 C2 C7 158.6(3) . . . . ?
P1 Fe1 C2 C7 43.8(3) . . . . ?
P2 Fe1 C2 C7 -141.5(3) . . . . ?
C1 C2 C3 C4 1.6(3) . . . . ?
C7 C2 C3 C4 177.0(3) . . . . ?
Fe1 C2 C3 C4 -60.3(2) . . . . ?
C1 C2 C3 C8 -170.1(3) . . . . ?
C7 C2 C3 C8 5.3(5) . . . . ?
Fe1 C2 C3 C8 128.0(3) . . . . ?
C1 C2 C3 Fe1 61.9(2) . . . . ?
C7 C2 C3 Fe1 -122.8(3) . . . . ?
C37 Fe1 C3 C4 141.1(2) . . . . ?
C2 Fe1 C3 C4 119.4(3) . . . . ?
C1 Fe1 C3 C4 80.8(2) . . . . ?
C5 Fe1 C3 C4 37.75(19) . . . . ?
P1 Fe1 C3 C4 -129.86(17) . . . . ?
P2 Fe1 C3 C4 -40.1(2) . . . . ?
C37 Fe1 C3 C2 21.8(3) . . . . ?
C1 Fe1 C3 C2 -38.59(18) . . . . ?
C5 Fe1 C3 C2 -81.61(19) . . . . ?
C4 Fe1 C3 C2 -119.4(3) . . . . ?
P1 Fe1 C3 C2 110.78(17) . . . . ?
P2 Fe1 C3 C2 -159.51(14) . . . . ?
C37 Fe1 C3 C8 -96.9(3) . . . . ?
C2 Fe1 C3 C8 -118.7(4) . . . . ?
C1 Fe1 C3 C8 -157.3(3) . . . . ?
C5 Fe1 C3 C8 159.7(3) . . . . ?
C4 Fe1 C3 C8 121.9(4) . . . . ?
P1 Fe1 C3 C8 -7.9(3) . . . . ?
P2 Fe1 C3 C8 81.8(3) . . . . ?
C2 C3 C4 C5 -1.1(3) . . . . ?
C8 C3 C4 C5 170.5(3) . . . . ?
Fe1 C3 C4 C5 -60.2(2) . . . . ?
C2 C3 C4 C9 -170.2(3) . . . . ?
C8 C3 C4 C9 1.4(5) . . . . ?
Fe1 C3 C4 C9 130.7(3) . . . . ?
C2 C3 C4 Fe1 59.1(2) . . . . ?
C8 C3 C4 Fe1 -129.3(3) . . . . ?
C37 Fe1 C4 C3 -86.7(3) . . . . ?
C2 Fe1 C4 C3 -37.42(19) . . . . ?
C1 Fe1 C4 C3 -81.0(2) . . . . ?
C5 Fe1 C4 C3 -118.4(3) . . . . ?
P1 Fe1 C4 C3 61.1(2) . . . . ?
P2 Fe1 C4 C3 154.37(17) . . . . ?
C37 Fe1 C4 C5 31.6(3) . . . . ?
C2 Fe1 C4 C5 80.97(19) . . . . ?
C1 Fe1 C4 C5 37.37(18) . . . . ?
C3 Fe1 C4 C5 118.4(3) . . . . ?
P1 Fe1 C4 C5 179.48(15) . . . . ?
P2 Fe1 C4 C5 -87.23(17) . . . . ?
C37 Fe1 C4 C9 151.4(3) . . . . ?
C2 Fe1 C4 C9 -159.3(4) . . . . ?
C1 Fe1 C4 C9 157.1(4) . . . . ?
C3 Fe1 C4 C9 -121.8(4) . . . . ?
C5 Fe1 C4 C9 119.8(4) . . . . ?
P1 Fe1 C4 C9 -60.8(3) . . . . ?
P2 Fe1 C4 C9 32.5(3) . . . . ?
C2 C1 C5 C4 0.9(3) . . . . ?
C6 C1 C5 C4 -174.7(3) . . . . ?
Fe1 C1 C5 C4 60.7(2) . . . . ?
C2 C1 C5 C10 170.4(3) . . . . ?
C6 C1 C5 C10 -5.2(5) . . . . ?
Fe1 C1 C5 C10 -129.8(3) . . . . ?
C2 C1 C5 Fe1 -59.8(2) . . . . ?
C6 C1 C5 Fe1 124.7(3) . . . . ?
C3 C4 C5 C1 0.1(3) . . . . ?
C9 C4 C5 C1 169.4(3) . . . . ?
Fe1 C4 C5 C1 -60.2(2) . . . . ?
C3 C4 C5 C10 -169.3(3) . . . . ?
C9 C4 C5 C10 0.0(5) . . . . ?
Fe1 C4 C5 C10 130.4(3) . . . . ?
C3 C4 C5 Fe1 60.3(2) . . . . ?
C9 C4 C5 Fe1 -130.4(3) . . . . ?
C37 Fe1 C5 C1 -45.8(2) . . . . ?
C2 Fe1 C5 C1 37.60(18) . . . . ?
C3 Fe1 C5 C1 81.21(19) . . . . ?
C4 Fe1 C5 C1 118.5(3) . . . . ?
P1 Fe1 C5 C1 117.3(3) . . . . ?
P2 Fe1 C5 C1 -138.60(17) . . . . ?
C37 Fe1 C5 C4 -164.29(18) . . . . ?
C2 Fe1 C5 C4 -80.93(19) . . . . ?
C1 Fe1 C5 C4 -118.5(3) . . . . ?
C3 Fe1 C5 C4 -37.33(18) . . . . ?
P1 Fe1 C5 C4 -1.2(4) . . . . ?
P2 Fe1 C5 C4 102.86(17) . . . . ?
C37 Fe1 C5 C10 74.2(4) . . . . ?
C2 Fe1 C5 C10 157.5(4) . . . . ?
C1 Fe1 C5 C10 119.9(4) . . . . ?
C3 Fe1 C5 C10 -158.9(4) . . . . ?
C4 Fe1 C5 C10 -121.5(4) . . . . ?
P1 Fe1 C5 C10 -122.8(3) . . . . ?
P2 Fe1 C5 C10 -18.7(3) . . . . ?
C19 P1 C11 C12 85.4(2) . . . . ?
C13 P1 C11 C12 -169.4(2) . . . . ?
Fe1 P1 C11 C12 -42.3(2) . . . . ?
P1 C11 C12 P2 23.2(3) . . . . ?
C25 P2 C12 C11 132.5(2) . . . . ?
C31 P2 C12 C11 -124.6(2) . . . . ?
Fe1 P2 C12 C11 4.3(3) . . . . ?
C19 P1 C13 C18 -26.5(3) . . . . ?
C11 P1 C13 C18 -130.8(3) . . . . ?
Fe1 P1 C13 C18 109.5(3) . . . . ?
C19 P1 C13 C14 156.8(3) . . . . ?
C11 P1 C13 C14 52.5(3) . . . . ?
Fe1 P1 C13 C14 -67.2(3) . . . . ?
C18 C13 C14 C15 -0.3(5) . . . . ?
P1 C13 C14 C15 176.5(3) . . . . ?
C13 C14 C15 C16 -0.1(5) . . . . ?
C14 C15 C16 C17 0.9(6) . . . . ?
C15 C16 C17 C18 -1.4(6) . . . . ?
C16 C17 C18 C13 1.0(6) . . . . ?
C14 C13 C18 C17 -0.1(5) . . . . ?
P1 C13 C18 C17 -176.9(3) . . . . ?
C13 P1 C19 C20 133.4(3) . . . . ?
C11 P1 C19 C20 -119.8(3) . . . . ?
Fe1 P1 C19 C20 -1.5(3) . . . . ?
C13 P1 C19 C24 -50.6(3) . . . . ?
C11 P1 C19 C24 56.3(3) . . . . ?
Fe1 P1 C19 C24 174.6(2) . . . . ?
C24 C19 C20 C21 1.2(5) . . . . ?
P1 C19 C20 C21 177.4(2) . . . . ?
C19 C20 C21 C22 -0.3(5) . . . . ?
C20 C21 C22 C23 -1.5(6) . . . . ?
C21 C22 C23 C24 2.3(6) . . . . ?
C22 C23 C24 C19 -1.4(6) . . . . ?
C20 C19 C24 C23 -0.4(5) . . . . ?
P1 C19 C24 C23 -176.5(3) . . . . ?
C31 P2 C25 C30 140.6(3) . . . . ?
C12 P2 C25 C30 -113.7(3) . . . . ?
Fe1 P2 C25 C30 7.4(3) . . . . ?
C31 P2 C25 C26 -41.2(3) . . . . ?
C12 P2 C25 C26 64.5(3) . . . . ?
Fe1 P2 C25 C26 -174.3(2) . . . . ?
C30 C25 C26 C27 -1.1(5) . . . . ?
P2 C25 C26 C27 -179.4(3) . . . . ?
C25 C26 C27 C28 0.5(5) . . . . ?
C26 C27 C28 C29 -0.1(5) . . . . ?
C27 C28 C29 C30 0.4(5) . . . . ?
C26 C25 C30 C29 1.4(5) . . . . ?
P2 C25 C30 C29 179.6(2) . . . . ?
C28 C29 C30 C25 -1.0(5) . . . . ?
C25 P2 C31 C36 137.5(3) . . . . ?
C12 P2 C31 C36 32.9(3) . . . . ?
Fe1 P2 C31 C36 -89.2(3) . . . . ?
C25 P2 C31 C32 -46.4(3) . . . . ?
C12 P2 C31 C32 -151.0(3) . . . . ?
Fe1 P2 C31 C32 86.9(3) . . . . ?
C36 C31 C32 C33 0.5(5) . . . . ?
P2 C31 C32 C33 -175.8(3) . . . . ?
C31 C32 C33 C34 -1.2(6) . . . . ?
C32 C33 C34 C35 1.0(6) . . . . ?
C33 C34 C35 C36 -0.2(6) . . . . ?
C34 C35 C36 C31 -0.5(5) . . . . ?
C32 C31 C36 C35 0.3(5) . . . . ?
P2 C31 C36 C35 176.5(3) . . . . ?
C2 Fe1 C37 C38 15(4) . . . . ?
C1 Fe1 C37 C38 54(4) . . . . ?
C3 Fe1 C37 C38 1(4) . . . . ?
C5 Fe1 C37 C38 81(4) . . . . ?
C4 Fe1 C37 C38 59(4) . . . . ?
P1 Fe1 C37 C38 -93(4) . . . . ?
P2 Fe1 C37 C38 -178(100) . . . . ?
Fe1 C37 C38 C39 70(7) . . . . ?
C37 C38 C39 C40 -36(100) . . . . ?
C38 C39 C40 Si1 -170(100) . . . . ?
C43 Si1 C40 C39 -67(4) . . . . ?
C42 Si1 C40 C39 53(4) . . . . ?
C41 Si1 C40 C39 173(4) . . . . ?
